data_4071979
loop_
_publ_author_name
'Manz, Thomas A.'
'Sharma, Shalini'
'Phomphrai, Khamphee'
'Novstrup, Krista A.'
'Fenwick, Andrew E.'
'Fanwick, Phillip E.'
'Medvedev, Grigori A.'
'Abu-Omar, Mahdi M.'
'Delgass, W. Nicholas'
'Thomson, Kendall T.'
'Caruthers, James M.'

_publ_section_title
;
 Quantitative Effects of Ion Pairing and Sterics on Chain Propagation
 Kinetics for 1-Hexene Polymerization Catalyzed by Mixed Cp&#x2032;/ArO
 Complexes
;
_journal_issue 21
_journal_name_full Organometallics
_journal_page_first 5504
_journal_paper_doi 10.1021/om8004993
_journal_volume 27
_journal_year 2008
_chemical_formula_moiety 'C41 H34 O1 Ti1'
_chemical_formula_sum 'C41 H34 O Ti'
_chemical_formula_weight 590.63
_chemical_name_systematic ' ?'
_space_group_IT_number 14
_symmetry_cell_setting monoclinic
_symmetry_space_group_name_Hall '-P 2ybc'
_symmetry_space_group_name_H-M 'P 1 21/c 1'
_atom_type_scat_source 'International Tables for Crystallography (Vol C)'
_cell_angle_alpha 90.00
_cell_angle_beta 99.7700(10)
_cell_angle_gamma 90.00
_cell_formula_units_Z 4
_cell_length_a 11.0560(2)
_cell_length_b 21.2786(4)
_cell_length_c 13.3141(4)
_cell_measurement_reflns_used 23564
_cell_measurement_temperature 150
_cell_measurement_theta_max 27
_cell_measurement_theta_min 2
_cell_volume 3086.80(12)
_computing_cell_refinement DENZO/SCALEPACK_(Otwinowski,_1996)
_computing_data_collection Collect_(Nonius,_1998)
_computing_data_reduction DENZO/SCALEPACK_(Otwinowski,_1996)
_computing_molecular_graphics
;
    ORTEP (Johnson, 1976)
    PLATON (Spek, 1997)
;
_computing_structure_refinement SHELX97_(Sheldrick,_1997)
_computing_structure_solution Direct_methods_(SIR2002,_Burla_et_al.,_2003)
_diffrn_ambient_temperature 150
_diffrn_measured_fraction_theta_full 0.9940
_diffrn_measured_fraction_theta_max 0.9940
_diffrn_measurement_device_type Nonius_KappaCCD
_diffrn_measurement_method \w
_diffrn_radiation_monochromator 'graphite 002'
_diffrn_radiation_type MO-K\a
_diffrn_radiation_wavelength 0.71073
_diffrn_reflns_av_R_equivalents 0.064
_diffrn_reflns_limit_h_max 14
_diffrn_reflns_limit_h_min 0
_diffrn_reflns_limit_k_max 27
_diffrn_reflns_limit_k_min 0
_diffrn_reflns_limit_l_max 17
_diffrn_reflns_limit_l_min -17
_diffrn_reflns_number 23564
_diffrn_reflns_theta_full 27.9
_diffrn_reflns_theta_max 27.88
_diffrn_reflns_theta_min 2.22
_exptl_absorpt_coefficient_mu 0.303
_exptl_absorpt_correction_T_max 0.9775
_exptl_absorpt_correction_T_min 0.9276
_exptl_absorpt_correction_type multi-scan
_exptl_absorpt_process_details Otwinowski_&_Minor,_1997
_exptl_crystal_colour_primary orange
_exptl_crystal_density_diffrn 1.27
_exptl_crystal_description needle
_exptl_crystal_F_000 1240
_exptl_crystal_size_max 0.30
_exptl_crystal_size_mid 0.15
_exptl_crystal_size_min 0.08
_refine_diff_density_max 0.33
_refine_diff_density_min -0.50
_refine_ls_extinction_method none
_refine_ls_goodness_of_fit_ref 1.026
_refine_ls_hydrogen_treatment constr
_refine_ls_matrix_type full
_refine_ls_number_parameters 390
_refine_ls_number_reflns 7313
_refine_ls_number_restraints 0
_refine_ls_R_factor_all 0.091
_refine_ls_R_factor_gt 0.059
_refine_ls_shift/su_max 0.000
_refine_ls_structure_factor_coef Fsqd
_refine_ls_weighting_details '1/[\s^2^(Fo^2^)+(0.0298P)^2^+2.9928P] where P=(Fo^2^+2Fc^2^)/3  '
_refine_ls_weighting_scheme calc
_refine_ls_wR_factor_gt 0.105
_refine_ls_wR_factor_ref 0.116
_reflns_number_gt 5325
_reflns_number_total 7317
_reflns_threshold_expression >2.0\s(I)
_cod_data_source_file om8004993_si_003.cif
_cod_data_source_block KP6
_cod_depositor_comments
;
The following automatic conversions were performed:

'_refine_ls_weighting_scheme' value 'calc ' changed to 'calc'
according to /home/saulius/struct/CIF-dictionaries/cif_core.dic
dictionary named 'cif_core.dic' version 2.4.1 from 2010-06-29.

Automatic conversion script
Id: cif_fix_values 1715 2011-07-08 13:25:40Z adriana 
;
_cod_original_formula_sum 'C41 H34 O1 Ti1'
_cod_database_code 4071979

loop_
_symmetry_equiv_pos_as_xyz
'x, y, z'
'-x, y+1/2, -z+1/2'
'-x, -y, -z'
'x, -y+1/2, z+1/2'

loop_
_atom_site_label
_atom_site_type_symbol
_atom_site_fract_x
_atom_site_fract_y
_atom_site_fract_z
_atom_site_U_iso_or_equiv
_atom_site_adp_type
_atom_site_occupancy
_atom_site_symmetry_multiplicity
_atom_site_calc_flag
_atom_site_refinement_flags
Ti(5A) Ti 0.87852(4) 0.242685(17) 0.35665(3) 0.01820(10) Uani 1 1 d .
O(1) O 0.89138(13) 0.31895(7) 0.30065(11) 0.0194(3) Uani 1 1 d .
C(1) C 1.0224(2) 0.67728(10) 0.24404(17) 0.0243(5) Uani 1 1 d .
C(2) C 1.1484(2) 0.67645(11) 0.28431(19) 0.0290(5) Uani 1 1 d .
C(3) C 1.2119(2) 0.64783(11) 0.2146(2) 0.0313(6) Uani 1 1 d .
C(4) C 1.1245(2) 0.62643(10) 0.13098(19) 0.0294(6) Uani 1 1 d .
C(5) C 1.1352(3) 0.59387(11) 0.0398(2) 0.0416(7) Uani 1 1 d .
C(6) C 1.0322(3) 0.57882(13) -0.0265(2) 0.0492(9) Uani 1 1 d .
C(7) C 0.9145(3) 0.59556(13) -0.0073(2) 0.0454(8) Uani 1 1 d .
C(8) C 0.8991(3) 0.62821(11) 0.0781(2) 0.0342(6) Uani 1 1 d .
C(9) C 1.0054(2) 0.64429(10) 0.14928(18) 0.0250(5) Uani 1 1 d .
C(11) C 0.90512(19) 0.38162(9) 0.28970(16) 0.0163(4) Uani 1 1 d .
C(12) C 0.80152(19) 0.41822(10) 0.25122(16) 0.0172(4) Uani 1 1 d .
C(13) C 0.81499(19) 0.48385(10) 0.25222(16) 0.0174(4) Uani 1 1 d .
C(14) C 0.92857(19) 0.51038(10) 0.29143(17) 0.0195(5) Uani 1 1 d .
C(15) C 1.03202(19) 0.47388(10) 0.32517(16) 0.0181(4) Uani 1 1 d .
C(16) C 1.02181(19) 0.40810(10) 0.32241(16) 0.0168(4) Uani 1 1 d .
C(31) C 0.9845(2) 0.25219(11) 0.50284(17) 0.0281(5) Uani 1 1 d .
C(41) C 0.7041(2) 0.25130(11) 0.40092(19) 0.0282(5) Uani 1 1 d .
C(121) C 0.68142(19) 0.38606(10) 0.21654(16) 0.0180(4) Uani 1 1 d .
C(122) C 0.6727(2) 0.33611(10) 0.14761(17) 0.0207(5) Uani 1 1 d .
C(123) C 0.5630(2) 0.30448(11) 0.11927(18) 0.0259(5) Uani 1 1 d .
C(124) C 0.4595(2) 0.32211(12) 0.15797(19) 0.0289(5) Uani 1 1 d .
C(125) C 0.4664(2) 0.37169(11) 0.22597(19) 0.0281(5) Uani 1 1 d .
C(126) C 0.5765(2) 0.40353(10) 0.25463(18) 0.0223(5) Uani 1 1 d .
C(131) C 0.71381(19) 0.52753(9) 0.20909(17) 0.0183(4) Uani 1 1 d .
C(132) C 0.6577(2) 0.52337(10) 0.10747(18) 0.0234(5) Uani 1 1 d .
C(133) C 0.5709(2) 0.56732(11) 0.06530(19) 0.0275(5) Uani 1 1 d .
C(134) C 0.5376(2) 0.61558(11) 0.12439(19) 0.0282(5) Uani 1 1 d .
C(135) C 0.5913(2) 0.61995(11) 0.2255(2) 0.0311(6) Uani 1 1 d .
C(136) C 0.6793(2) 0.57653(11) 0.26768(18) 0.0263(5) Uani 1 1 d .
C(151) C 1.1510(2) 0.50569(10) 0.36321(18) 0.0211(5) Uani 1 1 d .
C(152) C 1.1617(2) 0.54503(11) 0.44784(19) 0.0290(6) Uani 1 1 d .
C(153) C 1.2725(3) 0.57377(12) 0.4858(2) 0.0395(7) Uani 1 1 d .
C(154) C 1.3729(3) 0.56418(13) 0.4396(3) 0.0458(8) Uani 1 1 d .
C(155) C 1.3635(2) 0.52631(12) 0.3543(3) 0.0445(8) Uani 1 1 d .
C(156) C 1.2525(2) 0.49709(11) 0.3157(2) 0.0310(6) Uani 1 1 d .
C(161) C 1.12762(19) 0.36533(10) 0.35589(17) 0.0191(5) Uani 1 1 d .
C(162) C 1.1996(2) 0.36999(11) 0.45176(19) 0.0287(5) Uani 1 1 d .
C(163) C 1.2964(2) 0.32863(12) 0.4816(2) 0.0376(6) Uani 1 1 d .
C(164) C 1.3218(2) 0.28184(12) 0.4166(2) 0.0358(6) Uani 1 1 d .
C(165) C 1.2512(2) 0.27665(11) 0.3207(2) 0.0290(6) Uani 1 1 d .
C(166) C 1.1558(2) 0.31849(10) 0.29013(18) 0.0223(5) Uani 1 1 d .
H(1) H 0.9598 0.6964 0.2744 0.029 Uiso 1 1 calc R
H(2) H 1.1846 0.6928 0.3488 0.035 Uiso 1 1 calc R
H(3) H 1.2985 0.6434 0.2218 0.038 Uiso 1 1 calc R
H(5) H 1.2137 0.5828 0.0255 0.050 Uiso 1 1 calc R
H(6) H 1.0393 0.5566 -0.0871 0.059 Uiso 1 1 calc R
H(7) H 0.8442 0.5838 -0.0550 0.054 Uiso 1 1 calc R
H(8) H 0.8195 0.6398 0.0895 0.041 Uiso 1 1 calc R
H(14) H 0.9356 0.5548 0.2952 0.023 Uiso 1 1 calc R
H(122) H 0.7428 0.3238 0.1199 0.025 Uiso 1 1 calc R
H(123) H 0.5587 0.2703 0.0728 0.031 Uiso 1 1 calc R
H(124) H 0.3842 0.3003 0.1380 0.035 Uiso 1 1 calc R
H(125) H 0.3958 0.3840 0.2530 0.034 Uiso 1 1 calc R
H(126) H 0.5804 0.4377 0.3009 0.027 Uiso 1 1 calc R
H(132) H 0.6791 0.4900 0.0664 0.028 Uiso 1 1 calc R
H(133) H 0.5343 0.5642 -0.0044 0.033 Uiso 1 1 calc R
H(134) H 0.4781 0.6456 0.0956 0.034 Uiso 1 1 calc R
H(135) H 0.5679 0.6528 0.2666 0.037 Uiso 1 1 calc R
H(136) H 0.7163 0.5803 0.3372 0.032 Uiso 1 1 calc R
H(152) H 1.0924 0.5522 0.4799 0.035 Uiso 1 1 calc R
H(153) H 1.2790 0.6002 0.5439 0.047 Uiso 1 1 calc R
H(154) H 1.4489 0.5836 0.4663 0.055 Uiso 1 1 calc R
H(155) H 1.4328 0.5202 0.3219 0.053 Uiso 1 1 calc R
H(156) H 1.2462 0.4712 0.2569 0.037 Uiso 1 1 calc R
H(162) H 1.1825 0.4018 0.4975 0.034 Uiso 1 1 calc R
H(163) H 1.3454 0.3327 0.5472 0.045 Uiso 1 1 calc R
H(164) H 1.3873 0.2533 0.4376 0.043 Uiso 1 1 calc R
H(165) H 1.2681 0.2444 0.2757 0.035 Uiso 1 1 calc R
H(166) H 1.1089 0.3152 0.2236 0.027 Uiso 1 1 calc R
H(31A) H 1.0718 0.2522 0.4975 0.042 Uiso 1 1 calc R
H(31B) H 0.9673 0.2170 0.5458 0.042 Uiso 1 1 calc R
H(31C) H 0.9637 0.2918 0.5334 0.042 Uiso 1 1 calc R
H(41A) H 0.7029 0.2888 0.4433 0.042 Uiso 1 1 calc R
H(41B) H 0.6880 0.2140 0.4398 0.042 Uiso 1 1 calc R
H(41C) H 0.6408 0.2550 0.3401 0.042 Uiso 1 1 calc R

loop_
_atom_site_aniso_label
_atom_site_aniso_U_11
_atom_site_aniso_U_22
_atom_site_aniso_U_33
_atom_site_aniso_U_12
_atom_site_aniso_U_13
_atom_site_aniso_U_23
Ti(5A) 0.0245(2) 0.01204(18) 0.0184(2) -0.00117(16) 0.00452(15) 0.00036(15)
O(1) 0.0186(8) 0.0138(7) 0.0249(8) -0.0020(6) 0.0008(6) 0.0021(6)
C(1) 0.0344(13) 0.0188(11) 0.0220(12) -0.0007(10) 0.0115(10) 0.0016(9)
C(2) 0.0400(14) 0.0232(12) 0.0232(13) 0.0023(11) 0.0038(11) 0.0080(9)
C(3) 0.0341(14) 0.0223(12) 0.0378(15) 0.0073(11) 0.0075(12) 0.0105(10)
C(4) 0.0443(15) 0.0131(10) 0.0349(15) 0.0020(11) 0.0187(12) 0.0037(9)
C(5) 0.067(2) 0.0178(12) 0.0485(18) -0.0001(13) 0.0344(16) -0.0027(11)
C(6) 0.089(3) 0.0274(14) 0.0393(17) -0.0192(16) 0.0338(18) -0.0133(12)
C(7) 0.069(2) 0.0356(15) 0.0322(16) -0.0271(15) 0.0101(15) -0.0058(12)
C(8) 0.0419(15) 0.0271(13) 0.0347(15) -0.0137(12) 0.0095(12) -0.0013(11)
C(9) 0.0379(14) 0.0150(10) 0.0244(13) -0.0050(10) 0.0117(11) 0.0016(9)
C(11) 0.0193(11) 0.0130(10) 0.0162(11) 0.0002(8) 0.0018(8) 0.0013(8)
C(12) 0.0166(10) 0.0183(10) 0.0165(11) -0.0005(9) 0.0018(8) 0.0002(8)
C(13) 0.0160(10) 0.0177(10) 0.0185(11) 0.0014(8) 0.0034(9) 0.0018(8)
C(14) 0.0211(11) 0.0124(10) 0.0240(12) -0.0005(9) 0.0012(9) 0.0014(8)
C(15) 0.0178(11) 0.0176(10) 0.0185(11) -0.0007(9) 0.0022(9) 0.0013(8)
C(16) 0.0161(10) 0.0172(10) 0.0164(11) 0.0004(8) 0.0006(8) 0.0005(8)
C(31) 0.0374(14) 0.0222(12) 0.0237(12) 0.0011(11) 0.0022(10) 0.0002(10)
C(41) 0.0319(13) 0.0219(12) 0.0325(13) -0.0050(10) 0.0104(11) 0.0028(10)
C(121) 0.0164(10) 0.0169(10) 0.0194(11) -0.0008(9) -0.0001(9) 0.0032(8)
C(122) 0.0197(11) 0.0235(11) 0.0185(12) -0.0005(9) 0.0017(9) 0.0017(8)
C(123) 0.0258(12) 0.0273(12) 0.0229(12) -0.0061(10) -0.0006(10) -0.0030(9)
C(124) 0.0190(11) 0.0337(13) 0.0324(14) -0.0087(10) -0.0005(10) -0.0008(10)
C(125) 0.0181(11) 0.0306(13) 0.0357(14) -0.0024(10) 0.0050(10) 0.0002(10)
C(126) 0.0207(11) 0.0210(11) 0.0247(13) 0.0010(9) 0.0020(9) 0.0001(9)
C(131) 0.0164(10) 0.0145(10) 0.0236(12) -0.0006(8) 0.0026(9) 0.0017(8)
C(132) 0.0235(12) 0.0192(11) 0.0256(12) 0.0030(9) -0.0005(10) -0.0029(9)
C(133) 0.0266(12) 0.0259(12) 0.0271(13) 0.0029(10) -0.0039(10) 0.0036(10)
C(134) 0.0217(12) 0.0229(12) 0.0379(15) 0.0057(10) -0.0016(11) 0.0063(10)
C(135) 0.0320(14) 0.0233(12) 0.0373(15) 0.0088(11) 0.0039(11) -0.0035(10)
C(136) 0.0281(13) 0.0262(12) 0.0227(12) 0.0060(10) -0.0005(10) -0.0024(9)
C(151) 0.0183(11) 0.0144(10) 0.0280(13) -0.0006(9) -0.0032(9) 0.0046(9)
C(152) 0.0331(14) 0.0218(12) 0.0292(14) -0.0064(10) -0.0029(11) 0.0044(10)
C(153) 0.0452(17) 0.0284(14) 0.0375(16) -0.0131(12) -0.0137(13) 0.0042(11)
C(154) 0.0293(15) 0.0296(14) 0.068(2) -0.0137(12) -0.0216(14) 0.0144(14)
C(155) 0.0188(13) 0.0286(14) 0.085(2) 0.0013(11) 0.0049(14) 0.0114(15)
C(156) 0.0225(12) 0.0204(12) 0.0498(17) -0.0007(10) 0.0055(11) 0.0009(11)
C(161) 0.0158(10) 0.0150(10) 0.0254(12) -0.0026(9) 0.0005(9) 0.0038(8)
C(162) 0.0280(13) 0.0231(12) 0.0309(14) 0.0021(10) -0.0071(11) -0.0005(10)
C(163) 0.0341(15) 0.0328(14) 0.0388(16) 0.0045(12) -0.0148(12) 0.0018(12)
C(164) 0.0257(13) 0.0289(13) 0.0497(18) 0.0094(11) -0.0024(12) 0.0081(12)
C(165) 0.0244(12) 0.0233(12) 0.0400(15) 0.0066(10) 0.0077(11) 0.0031(10)
C(166) 0.0173(11) 0.0227(11) 0.0266(12) 0.0016(9) 0.0031(9) 0.0021(9)

loop_
_atom_type_symbol
_atom_type_radius_bond
Ti 1.32
O 0.73
C 0.77
H 0.32

loop_
_geom_angle_atom_site_label_1
_geom_angle_atom_site_label_2
_geom_angle_atom_site_label_3
_geom_angle
_geom_angle_site_symmetry_1
_geom_angle_site_symmetry_3
O(1) Ti(5A) C(31) 103.04(8) . .
O(1) Ti(5A) C(41) 100.18(8) . .
C(31) Ti(5A) C(41) 97.16(10) . .
O(1) Ti(5A) C(2) 102.72(8) . 2_745
C(31) Ti(5A) C(2) 141.23(9) . 2_745
C(41) Ti(5A) C(2) 106.21(9) . 2_745
O(1) Ti(5A) C(1) 102.82(7) . 2_745
C(31) Ti(5A) C(1) 110.31(9) . 2_745
C(41) Ti(5A) C(1) 138.66(9) . 2_745
C(2) Ti(5A) C(1) 35.14(9) 2_745 2_745
O(1) Ti(5A) C(3) 131.08(8) . 2_745
C(31) Ti(5A) C(3) 125.52(9) . 2_745
C(41) Ti(5A) C(3) 80.98(9) . 2_745
C(2) Ti(5A) C(3) 34.50(9) 2_745 2_745
C(1) Ti(5A) C(3) 58.04(9) 2_745 2_745
O(1) Ti(5A) C(9) 132.39(7) . 2_745
C(31) Ti(5A) C(9) 84.26(9) . 2_745
C(41) Ti(5A) C(9) 125.88(8) . 2_745
C(2) Ti(5A) C(9) 56.99(9) 2_745 2_745
C(1) Ti(5A) C(9) 34.52(8) 2_745 2_745
C(3) Ti(5A) C(9) 56.76(9) 2_745 2_745
O(1) Ti(5A) C(4) 158.27(8) . 2_745
C(31) Ti(5A) C(4) 92.64(9) . 2_745
C(41) Ti(5A) C(4) 92.56(9) . 2_745
C(2) Ti(5A) C(4) 56.47(9) 2_745 2_745
C(1) Ti(5A) C(4) 57.01(8) 2_745 2_745
C(3) Ti(5A) C(4) 33.90(9) 2_745 2_745
C(9) Ti(5A) C(4) 33.63(8) 2_745 2_745
C(11) O(1) Ti(5A) 161.93(14) . .
C(2) C(1) C(9) 107.7(2) . .
C(2) C(1) Ti(5A) 72.22(13) . 2_755
C(9) C(1) Ti(5A) 77.84(13) . 2_755
C(3) C(2) C(1) 109.3(2) . .
C(3) C(2) Ti(5A) 74.78(14) . 2_755
C(1) C(2) Ti(5A) 72.64(13) . 2_755
C(2) C(3) C(4) 108.0(2) . .
C(2) C(3) Ti(5A) 70.72(13) . 2_755
C(4) C(3) Ti(5A) 77.02(13) . 2_755
C(3) C(4) C(5) 133.0(3) . .
C(3) C(4) C(9) 107.8(2) . .
C(5) C(4) C(9) 119.2(3) . .
C(3) C(4) Ti(5A) 69.09(13) . 2_755
C(5) C(4) Ti(5A) 123.20(16) . 2_755
C(9) C(4) Ti(5A) 72.57(12) . 2_755
C(6) C(5) C(4) 119.3(3) . .
C(5) C(6) C(7) 121.3(3) . .
C(8) C(7) C(6) 121.8(3) . .
C(7) C(8) C(9) 118.1(3) . .
C(8) C(9) C(1) 132.6(2) . .
C(8) C(9) C(4) 120.3(2) . .
C(1) C(9) C(4) 107.1(2) . .
C(8) C(9) Ti(5A) 124.03(16) . 2_755
C(1) C(9) Ti(5A) 67.64(12) . 2_755
C(4) C(9) Ti(5A) 73.80(13) . 2_755
O(1) C(11) C(16) 118.37(18) . .
O(1) C(11) C(12) 119.03(18) . .
C(16) C(11) C(12) 122.51(18) . .
C(13) C(12) C(11) 117.93(19) . .
C(13) C(12) C(121) 123.04(18) . .
C(11) C(12) C(121) 118.95(18) . .
C(14) C(13) C(12) 119.56(19) . .
C(14) C(13) C(131) 117.41(18) . .
C(12) C(13) C(131) 122.98(19) . .
C(15) C(14) C(13) 122.21(19) . .
C(14) C(15) C(16) 119.31(19) . .
C(14) C(15) C(151) 119.07(18) . .
C(16) C(15) C(151) 121.62(19) . .
C(15) C(16) C(11) 118.21(19) . .
C(15) C(16) C(161) 123.07(19) . .
C(11) C(16) C(161) 118.68(18) . .
C(126) C(121) C(122) 118.3(2) . .
C(126) C(121) C(12) 121.05(19) . .
C(122) C(121) C(12) 120.66(19) . .
C(123) C(122) C(121) 120.6(2) . .
C(122) C(123) C(124) 120.6(2) . .
C(125) C(124) C(123) 119.5(2) . .
C(124) C(125) C(126) 120.0(2) . .
C(125) C(126) C(121) 121.0(2) . .
C(132) C(131) C(136) 118.2(2) . .
C(132) C(131) C(13) 121.04(19) . .
C(136) C(131) C(13) 120.6(2) . .
C(133) C(132) C(131) 120.9(2) . .
C(134) C(133) C(132) 120.2(2) . .
C(135) C(134) C(133) 119.6(2) . .
C(134) C(135) C(136) 120.4(2) . .
C(135) C(136) C(131) 120.7(2) . .
C(156) C(151) C(152) 118.9(2) . .
C(156) C(151) C(15) 121.3(2) . .
C(152) C(151) C(15) 119.8(2) . .
C(153) C(152) C(151) 120.6(3) . .
C(154) C(153) C(152) 120.2(3) . .
C(153) C(154) C(155) 120.1(2) . .
C(154) C(155) C(156) 120.1(3) . .
C(151) C(156) C(155) 120.2(3) . .
C(162) C(161) C(166) 118.3(2) . .
C(162) C(161) C(16) 122.0(2) . .
C(166) C(161) C(16) 119.72(19) . .
C(161) C(162) C(163) 120.7(2) . .
C(164) C(163) C(162) 120.4(2) . .
C(163) C(164) C(165) 119.6(2) . .
C(164) C(165) C(166) 120.1(2) . .
C(165) C(166) C(161) 120.9(2) . .

loop_
_geom_bond_atom_site_label_1
_geom_bond_atom_site_label_2
_geom_bond_distance
_geom_bond_site_symmetry_2
Ti(5A) O(1) 1.8015(14) .
Ti(5A) C(31) 2.104(2) .
Ti(5A) C(41) 2.117(2) .
Ti(5A) C(2) 2.325(2) 2_745
Ti(5A) C(1) 2.331(2) 2_745
Ti(5A) C(3) 2.377(2) 2_745
Ti(5A) C(9) 2.464(2) 2_745
Ti(5A) C(4) 2.480(2) 2_745
O(1) C(11) 1.353(2) .
C(1) C(2) 1.406(3) .
C(1) C(9) 1.428(3) .
C(1) Ti(5A) 2.331(2) 2_755
C(2) C(3) 1.396(4) .
C(2) Ti(5A) 2.325(2) 2_755
C(3) C(4) 1.419(4) .
C(3) Ti(5A) 2.377(2) 2_755
C(4) C(5) 1.419(3) .
C(4) C(9) 1.430(3) .
C(4) Ti(5A) 2.480(2) 2_755
C(5) C(6) 1.355(4) .
C(6) C(7) 1.414(4) .
C(7) C(8) 1.367(4) .
C(8) C(9) 1.421(4) .
C(9) Ti(5A) 2.464(2) 2_755
C(11) C(16) 1.408(3) .
C(11) C(12) 1.408(3) .
C(12) C(13) 1.404(3) .
C(12) C(121) 1.496(3) .
C(13) C(14) 1.395(3) .
C(13) C(131) 1.492(3) .
C(14) C(15) 1.392(3) .
C(15) C(16) 1.404(3) .
C(15) C(151) 1.490(3) .
C(16) C(161) 1.490(3) .
C(121) C(126) 1.393(3) .
C(121) C(122) 1.397(3) .
C(122) C(123) 1.382(3) .
C(123) C(124) 1.385(3) .
C(124) C(125) 1.384(3) .
C(125) C(126) 1.389(3) .
C(131) C(132) 1.392(3) .
C(131) C(136) 1.394(3) .
C(132) C(133) 1.389(3) .
C(133) C(134) 1.381(3) .
C(134) C(135) 1.379(3) .
C(135) C(136) 1.389(3) .
C(151) C(156) 1.390(3) .
C(151) C(152) 1.393(3) .
C(152) C(153) 1.386(3) .
C(153) C(154) 1.372(4) .
C(154) C(155) 1.382(4) .
C(155) C(156) 1.394(3) .
C(161) C(162) 1.388(3) .
C(161) C(166) 1.396(3) .
C(162) C(163) 1.391(3) .
C(163) C(164) 1.379(4) .
C(164) C(165) 1.384(4) .
C(165) C(166) 1.388(3) .

loop_
_geom_torsion_atom_site_label_1
_geom_torsion_atom_site_label_2
_geom_torsion_atom_site_label_3
_geom_torsion_atom_site_label_4
_geom_torsion
_geom_torsion_site_symmetry_1
_geom_torsion_site_symmetry_4
C(31) Ti(5A) O(1) C(11) -28.8(5) . .
C(41) Ti(5A) O(1) C(11) 71.0(5) . .
C(2) Ti(5A) O(1) C(11) -179.6(4) 2_745 .
C(1) Ti(5A) O(1) C(11) -143.6(4) 2_745 .
C(3) Ti(5A) O(1) C(11) 157.9(4) 2_745 .
C(9) Ti(5A) O(1) C(11) -123.0(4) 2_745 .
C(4) Ti(5A) O(1) C(11) -164.0(4) 2_745 .
C(9) C(1) C(2) C(3) 4.1(3) . .
Ti(5A) C(1) C(2) C(3) -66.38(16) 2_755 .
C(9) C(1) C(2) Ti(5A) 70.47(16) . 2_755
C(1) C(2) C(3) C(4) -3.7(3) . .
Ti(5A) C(2) C(3) C(4) -68.65(16) 2_755 .
C(1) C(2) C(3) Ti(5A) 65.00(16) . 2_755
C(2) C(3) C(4) C(5) -179.1(2) . .
Ti(5A) C(3) C(4) C(5) 116.4(3) 2_755 .
C(2) C(3) C(4) C(9) 1.8(3) . .
Ti(5A) C(3) C(4) C(9) -62.67(16) 2_755 .
C(2) C(3) C(4) Ti(5A) 64.45(16) . 2_755
C(3) C(4) C(5) C(6) 179.1(3) . .
C(9) C(4) C(5) C(6) -1.9(4) . .
Ti(5A) C(4) C(5) C(6) -89.3(3) 2_755 .
C(4) C(5) C(6) C(7) 0.8(4) . .
C(5) C(6) C(7) C(8) 0.8(4) . .
C(6) C(7) C(8) C(9) -1.1(4) . .
C(7) C(8) C(9) C(1) -179.9(2) . .
C(7) C(8) C(9) C(4) 0.0(3) . .
C(7) C(8) C(9) Ti(5A) 90.2(3) . 2_755
C(2) C(1) C(9) C(8) 177.0(2) . .
Ti(5A) C(1) C(9) C(8) -116.3(3) 2_755 .
C(2) C(1) C(9) C(4) -2.9(2) . .
Ti(5A) C(1) C(9) C(4) 63.74(15) 2_755 .
C(2) C(1) C(9) Ti(5A) -66.64(16) . 2_755
C(3) C(4) C(9) C(8) -179.2(2) . .
C(5) C(4) C(9) C(8) 1.5(3) . .
Ti(5A) C(4) C(9) C(8) 120.3(2) 2_755 .
C(3) C(4) C(9) C(1) 0.7(2) . .
C(5) C(4) C(9) C(1) -178.5(2) . .
Ti(5A) C(4) C(9) C(1) -59.73(15) 2_755 .
C(3) C(4) C(9) Ti(5A) 60.43(15) . 2_755
C(5) C(4) C(9) Ti(5A) -118.8(2) . 2_755
Ti(5A) O(1) C(11) C(16) 71.5(5) . .
Ti(5A) O(1) C(11) C(12) -105.2(4) . .
O(1) C(11) C(12) C(13) 172.36(19) . .
C(16) C(11) C(12) C(13) -4.2(3) . .
O(1) C(11) C(12) C(121) -4.4(3) . .
C(16) C(11) C(12) C(121) 179.0(2) . .
C(11) C(12) C(13) C(14) -0.5(3) . .
C(121) C(12) C(13) C(14) 176.1(2) . .
C(11) C(12) C(13) C(131) 177.0(2) . .
C(121) C(12) C(13) C(131) -6.4(3) . .
C(12) C(13) C(14) C(15) 3.5(3) . .
C(131) C(13) C(14) C(15) -174.2(2) . .
C(13) C(14) C(15) C(16) -1.7(3) . .
C(13) C(14) C(15) C(151) 178.2(2) . .
C(14) C(15) C(16) C(11) -2.9(3) . .
C(151) C(15) C(16) C(11) 177.2(2) . .
C(14) C(15) C(16) C(161) 179.4(2) . .
C(151) C(15) C(16) C(161) -0.5(3) . .
O(1) C(11) C(16) C(15) -170.67(19) . .
C(12) C(11) C(16) C(15) 5.9(3) . .
O(1) C(11) C(16) C(161) 7.2(3) . .
C(12) C(11) C(16) C(161) -176.2(2) . .
C(13) C(12) C(121) C(126) -50.5(3) . .
C(11) C(12) C(121) C(126) 126.1(2) . .
C(13) C(12) C(121) C(122) 131.8(2) . .
C(11) C(12) C(121) C(122) -51.6(3) . .
C(126) C(121) C(122) C(123) -0.9(3) . .
C(12) C(121) C(122) C(123) 176.9(2) . .
C(121) C(122) C(123) C(124) 0.6(3) . .
C(122) C(123) C(124) C(125) -0.3(4) . .
C(123) C(124) C(125) C(126) 0.2(4) . .
C(124) C(125) C(126) C(121) -0.5(4) . .
C(122) C(121) C(126) C(125) 0.8(3) . .
C(12) C(121) C(126) C(125) -177.0(2) . .
C(14) C(13) C(131) C(132) 119.7(2) . .
C(12) C(13) C(131) C(132) -57.9(3) . .
C(14) C(13) C(131) C(136) -55.6(3) . .
C(12) C(13) C(131) C(136) 126.9(2) . .
C(136) C(131) C(132) C(133) 0.8(3) . .
C(13) C(131) C(132) C(133) -174.5(2) . .
C(131) C(132) C(133) C(134) -0.9(4) . .
C(132) C(133) C(134) C(135) 0.1(4) . .
C(133) C(134) C(135) C(136) 0.7(4) . .
C(134) C(135) C(136) C(131) -0.7(4) . .
C(132) C(131) C(136) C(135) 0.0(3) . .
C(13) C(131) C(136) C(135) 175.3(2) . .
C(14) C(15) C(151) C(156) -118.5(2) . .
C(16) C(15) C(151) C(156) 61.4(3) . .
C(14) C(15) C(151) C(152) 61.4(3) . .
C(16) C(15) C(151) C(152) -118.7(2) . .
C(156) C(151) C(152) C(153) -1.7(3) . .
C(15) C(151) C(152) C(153) 178.4(2) . .
C(151) C(152) C(153) C(154) 0.6(4) . .
C(152) C(153) C(154) C(155) 0.7(4) . .
C(153) C(154) C(155) C(156) -0.8(4) . .
C(152) C(151) C(156) C(155) 1.6(3) . .
C(15) C(151) C(156) C(155) -178.6(2) . .
C(154) C(155) C(156) C(151) -0.3(4) . .
C(15) C(16) C(161) C(162) 54.2(3) . .
C(11) C(16) C(161) C(162) -123.5(2) . .
C(15) C(16) C(161) C(166) -126.4(2) . .
C(11) C(16) C(161) C(166) 55.8(3) . .
C(166) C(161) C(162) C(163) -0.6(4) . .
C(16) C(161) C(162) C(163) 178.8(2) . .
C(161) C(162) C(163) C(164) -0.6(4) . .
C(162) C(163) C(164) C(165) 0.8(4) . .
C(163) C(164) C(165) C(166) 0.2(4) . .
C(164) C(165) C(166) C(161) -1.4(4) . .
C(162) C(161) C(166) C(165) 1.6(3) . .
C(16) C(161) C(166) C(165) -177.8(2) . .
